data_1507436
loop_
_publ_author_name
'Clayden, Jonathan'
'Kenworthy, Martin N.'

_publ_contact_author
;
    ENTER NAME
 ENTER ADDRESS
;
_publ_section_title
;
 Dearomatizing Annelation of Five-Membered Rings to Naphthalenes by
 Organolithium Cyclization
;
_journal_issue 5
_journal_name_full 'Organic Letters'
_journal_page_first 787
_journal_paper_doi 10.1021/ol0172626
_journal_volume 4
_journal_year 2002
_chemical_formula_sum 'C21 H22 O2'
_chemical_formula_weight 306.39
_space_group_IT_number 14
_symmetry_cell_setting monoclinic
_symmetry_Int_Tables_number 14
_symmetry_space_group_name_Hall '-P 2yab'
_symmetry_space_group_name_H-M 'P 1 21/a 1'
_atom_sites_solution_hydrogens geom
_atom_sites_solution_primary direct
_atom_sites_solution_secondary difmap
_audit_creation_date 19101-03-07
_audit_creation_method 'by teXsan v1.7'
_audit_update_record
;
?
;
_cell_angle_alpha 90.00
_cell_angle_beta 90.320(15)
_cell_angle_gamma 90.00
_cell_formula_units_Z 4
_cell_length_a 10.83(5)
_cell_length_b 10.22(2)
_cell_length_c 15.06(6)
_cell_measurement_reflns_used 22307
_cell_measurement_temperature 293(2)
_cell_measurement_theta_max 24.66
_cell_measurement_theta_min 2.41
_cell_volume 1667(11)
_computing_cell_refinement 'DENZO (Otwinowski, Z. 1988)'
_computing_data_collection 'MSC RAXIS11 Control'
_computing_data_reduction 'DENZO (Otwinowski, Z. 1988)'
_computing_publication_material 'teXsan (MSC, 1995)'
_computing_structure_refinement 'SHELXL-97 (Sheldrick, 1997)'
_computing_structure_solution
;
SHELXS86 (Sheldrick, 1985)
;
_diffrn_ambient_temperature 293(2)
_diffrn_measured_fraction_theta_full 0.627
_diffrn_measured_fraction_theta_max 0.627
_diffrn_measurement_device 'Rigaku RAXIS'
_diffrn_measurement_method '93 x 3 degree phi scans'
_diffrn_radiation_detector 'image plate'
_diffrn_radiation_monochromator graphite
_diffrn_radiation_source 'Rigaku rotating anode'
_diffrn_radiation_type MoK\a
_diffrn_radiation_wavelength 0.71069
_diffrn_reflns_av_R_equivalents 0.034
_diffrn_reflns_av_sigmaI/netI 0.0282
_diffrn_reflns_limit_h_max 11
_diffrn_reflns_limit_h_min 0
_diffrn_reflns_limit_k_max 11
_diffrn_reflns_limit_k_min 0
_diffrn_reflns_limit_l_max 16
_diffrn_reflns_limit_l_min -16
_diffrn_reflns_number 22307
_diffrn_reflns_theta_full 24.66
_diffrn_reflns_theta_max 24.66
_diffrn_reflns_theta_min 2.41
_diffrn_standards_decay_% 0.00
_diffrn_standards_interval_count 0
_diffrn_standards_number 0
_exptl_absorpt_coefficient_mu 0.077
_exptl_absorpt_correction_type none
_exptl_crystal_colour colourless
_exptl_crystal_density_diffrn 1.221
_exptl_crystal_density_method 'not measured'
_exptl_crystal_description plate
_exptl_crystal_F_000 656
_exptl_crystal_size_max 0.6
_exptl_crystal_size_mid 0.2
_exptl_crystal_size_min 0.1
_refine_diff_density_max 0.120
_refine_diff_density_min -0.116
_refine_diff_density_rms 0.029
_refine_ls_extinction_coef 0.018(3)
_refine_ls_extinction_expression Fc^*^=kFc[1+0.001xFc^2^\l^3^/sin(2\q)]^-1/4^
_refine_ls_extinction_method SHELXL
_refine_ls_goodness_of_fit_ref 1.051
_refine_ls_hydrogen_treatment mixed
_refine_ls_matrix_type full
_refine_ls_number_parameters 219
_refine_ls_number_reflns 1879
_refine_ls_number_restraints 0
_refine_ls_restrained_S_all 1.051
_refine_ls_R_factor_all 0.0677
_refine_ls_R_factor_gt 0.0434
_refine_ls_shift/su_max 0.000
_refine_ls_shift/su_mean 0.000
_refine_ls_structure_factor_coef Fsqd
_refine_ls_weighting_details 'w=1/[\s^2^(Fo^2^)+(0.0724P)^2^+0.2126P] where P=(Fo^2^+2Fc^2^)/3'
_refine_ls_weighting_scheme calc
_refine_ls_wR_factor_gt 0.1143
_refine_ls_wR_factor_ref 0.1272
_reflns_number_gt 1348
_reflns_number_total 1879
_reflns_threshold_expression >2sigma(I)
_cod_data_source_file ol0172626_s2.cif
_cod_data_source_block s1019
_cod_depositor_comments
;
The following automatic conversions were performed:

'_refine_ls_weighting_scheme' value 'calc
w=1/[\s^2^(Fo^2^)+(0.0724P)^2^+0.2126P] where P=(Fo^2^+2Fc^2^)/3' was
changed to 'calc'. New tag '_refine_ls_weighting_details' was
created. The value of the new tag was set to
'w=1/[\s^2^(Fo^2^)+(0.0724P)^2^+0.2126P] where P=(Fo^2^+2Fc^2^)/3'.

Automatic conversion script
Id: cif_fix_values 3143 2015-03-26 13:38:13Z robertas 
;
_cod_original_sg_symbol_H-M 'P 21/a     '
_cod_database_code 1507436

loop_
_symmetry_equiv_pos_as_xyz
'x, y, z'
'-x+1/2, y+1/2, -z'
'-x, -y, -z'
'x-1/2, -y-1/2, z'

loop_
_atom_site_label
_atom_site_type_symbol
_atom_site_fract_x
_atom_site_fract_y
_atom_site_fract_z
_atom_site_U_iso_or_equiv
_atom_site_adp_type
_atom_site_occupancy
_atom_site_calc_flag
_atom_site_refinement_flags
_atom_site_disorder_assembly
_atom_site_disorder_group
O1 O 0.2378(2) 0.3236(2) 0.62786(12) 0.0983(7) Uani 1 d . . .
O2A O 0.6496(2) -0.0667(2) 0.67722(16) 0.0753(7) Uani 0.70 d P A 1
H2A H 0.6708 0.0060 0.6946 0.113 Uiso 0.70 calc PR A 1
O2B O 0.5567(6) 0.0208(8) 0.5736(4) 0.101(2) Uani 0.30 d P A 2
H2B H 0.5853 0.0899 0.5922 0.152 Uiso 0.30 calc PR A 2
C1 C 0.5624(2) 0.1403(3) 0.80250(17) 0.0821(9) Uani 1 d . . .
H1 H 0.6064 0.0679 0.8227 0.099 Uiso 1 calc R . .
C2 C 0.5955(3) 0.2622(5) 0.8317(2) 0.1040(12) Uani 1 d . . .
H2 H 0.6612 0.2710 0.8712 0.125 Uiso 1 calc R . .
C3 C 0.5340(4) 0.3704(4) 0.8040(3) 0.1088(14) Uani 1 d . . .
H3 H 0.5566 0.4528 0.8247 0.131 Uiso 1 calc R . .
C4 C 0.4377(3) 0.3563(3) 0.7450(2) 0.0897(10) Uani 1 d . . .
H4 H 0.3952 0.4302 0.7257 0.108 Uiso 1 calc R . .
C5 C 0.4023(2) 0.2339(3) 0.71332(16) 0.0621(7) Uani 1 d . . .
C6 C 0.3016(2) 0.2274(3) 0.64521(16) 0.0668(8) Uani 1 d . . .
C7 C 0.2863(2) 0.1018(2) 0.59963(14) 0.0599(7) Uani 1 d . . .
H7 H 0.3519 0.0947 0.5553 0.072 Uiso 1 calc R . .
C8 C 0.1631(3) 0.0735(3) 0.55265(18) 0.0884(9) Uani 1 d . . .
H8A H 0.0982 0.1285 0.5763 0.106 Uiso 1 calc R . .
H8B H 0.1698 0.0896 0.4894 0.106 Uiso 1 calc R . .
C9 C 0.1357(3) -0.0700(3) 0.57035(18) 0.0900(9) Uani 1 d . . .
H9A H 0.1164 -0.1153 0.5154 0.108 Uiso 1 calc R . .
H9B H 0.0662 -0.0789 0.6103 0.108 Uiso 1 calc R . .
C10 C 0.2528(2) -0.1260(3) 0.61263(17) 0.0760(8) Uani 1 d . . .
H10A H 0.2341 -0.1993 0.6512 0.091 Uiso 1 calc R . .
H10B H 0.3111 -0.1541 0.5678 0.091 Uiso 1 calc R . .
C11 C 0.3029(2) -0.0101(2) 0.66544(14) 0.0543(7) Uani 1 d . . .
H11 H 0.2435 0.0057 0.7131 0.065 Uiso 1 calc R . .
C12 C 0.42984(19) -0.0153(2) 0.70981(14) 0.0546(7) Uani 1 d . . .
C13 C 0.4638(2) 0.1217(2) 0.74280(15) 0.0589(7) Uani 1 d . . .
C14 C 0.5312(2) -0.0606(3) 0.64397(18) 0.0728(8) Uani 1 d . . .
H14A H 0.5089 -0.1466 0.6220 0.087 Uiso 1 calc R B 1
H14B H 0.5308 -0.0014 0.5936 0.087 Uiso 1 calc R B 1
C15 C 0.4302(2) -0.1182(3) 0.78550(16) 0.0712(8) Uani 1 d . . .
H15A H 0.4199 -0.2038 0.7588 0.085 Uiso 1 calc R . .
H15B H 0.5110 -0.1167 0.8135 0.085 Uiso 1 calc R . .
C16 C 0.3344(2) -0.1040(3) 0.85774(16) 0.0627(7) Uani 1 d . . .
C17 C 0.3466(3) -0.0147(3) 0.92586(18) 0.0866(9) Uani 1 d . . .
H17 H 0.4145 0.0410 0.9269 0.104 Uiso 1 calc R . .
C18 C 0.2599(3) -0.0066(3) 0.99250(18) 0.0964(10) Uani 1 d . . .
H18 H 0.2701 0.0542 1.0379 0.116 Uiso 1 calc R . .
C19 C 0.1591(3) -0.0872(3) 0.99236(18) 0.0841(9) Uani 1 d . . .
H19 H 0.1009 -0.0817 1.0373 0.101 Uiso 1 calc R . .
C20 C 0.1453(3) -0.1755(3) 0.9256(2) 0.0841(9) Uani 1 d . . .
H20 H 0.0771 -0.2307 0.9249 0.101 Uiso 1 calc R . .
C21 C 0.2320(3) -0.1838(3) 0.85866(17) 0.0780(8) Uani 1 d . . .
H21 H 0.2209 -0.2446 0.8134 0.094 Uiso 1 calc R . .

loop_
_atom_site_aniso_label
_atom_site_aniso_U_11
_atom_site_aniso_U_22
_atom_site_aniso_U_33
_atom_site_aniso_U_23
_atom_site_aniso_U_13
_atom_site_aniso_U_12
O1 0.1301(17) 0.0722(14) 0.0929(14) 0.0164(11) 0.0302(12) 0.0379(13)
O2A 0.0539(16) 0.0568(16) 0.115(2) 0.0013(14) 0.0129(13) 0.0086(11)
O2B 0.092(5) 0.130(6) 0.082(4) -0.020(4) 0.031(3) -0.004(4)
C1 0.0680(19) 0.106(3) 0.0722(18) -0.0080(17) 0.0063(14) -0.0159(16)
C2 0.094(2) 0.138(4) 0.081(2) -0.042(3) 0.0239(17) -0.052(3)
C3 0.124(3) 0.098(3) 0.104(3) -0.050(2) 0.058(2) -0.055(3)
C4 0.110(3) 0.066(2) 0.093(2) -0.0212(17) 0.0493(19) -0.0204(18)
C5 0.0766(17) 0.0504(18) 0.0597(15) -0.0109(13) 0.0288(13) -0.0095(14)
C6 0.086(2) 0.0539(19) 0.0609(16) 0.0090(14) 0.0326(14) 0.0117(15)
C7 0.0661(16) 0.0617(18) 0.0520(14) 0.0021(13) 0.0116(11) 0.0063(12)
C8 0.082(2) 0.115(3) 0.0673(17) 0.0080(17) -0.0033(14) 0.0012(18)
C9 0.079(2) 0.114(3) 0.0764(19) -0.0179(18) -0.0032(15) -0.0140(18)
C10 0.0860(19) 0.0681(19) 0.0740(17) -0.0100(14) 0.0072(14) -0.0144(14)
C11 0.0593(15) 0.0495(16) 0.0541(13) -0.0017(12) 0.0101(11) -0.0010(11)
C12 0.0557(15) 0.0504(16) 0.0577(14) 0.0015(12) 0.0080(11) 0.0023(11)
C13 0.0632(16) 0.0614(19) 0.0521(14) -0.0062(13) 0.0177(12) -0.0053(13)
C14 0.078(2) 0.0595(18) 0.0813(18) -0.0045(15) 0.0246(15) 0.0041(13)
C15 0.0672(16) 0.0705(19) 0.0760(17) 0.0117(14) 0.0043(13) 0.0096(13)
C16 0.0672(17) 0.0630(17) 0.0578(16) 0.0164(14) -0.0019(12) -0.0003(13)
C17 0.092(2) 0.107(3) 0.0601(17) 0.0006(17) -0.0015(15) -0.0276(17)
C18 0.120(3) 0.116(3) 0.0531(16) -0.0057(16) 0.0064(16) -0.028(2)
C19 0.092(2) 0.100(2) 0.0600(18) 0.0146(18) 0.0113(14) -0.0018(18)
C20 0.085(2) 0.092(2) 0.0758(19) 0.0090(18) 0.0093(16) -0.0208(16)
C21 0.098(2) 0.0678(19) 0.0683(17) 0.0025(14) 0.0114(15) -0.0141(16)

loop_
_atom_type_symbol
_atom_type_description
_atom_type_scat_dispersion_real
_atom_type_scat_dispersion_imag
_atom_type_scat_source
C C 0.0033 0.0016 'International Tables Vol C Tables 4.2.6.8 and 6.1.1.4'
H H 0.0000 0.0000 'International Tables Vol C Tables 4.2.6.8 and 6.1.1.4'
O O 0.0106 0.0060 'International Tables Vol C Tables 4.2.6.8 and 6.1.1.4'

loop_
_geom_angle_atom_site_label_1
_geom_angle_atom_site_label_2
_geom_angle_atom_site_label_3
_geom_angle
C14 O2A H2A 109.5
C14 O2B H2B 109.5
C2 C1 C13 121.6(3)
C2 C1 H1 119.2
C13 C1 H1 119.2
C3 C2 C1 121.2(4)
C3 C2 H2 119.4
C1 C2 H2 119.4
C2 C3 C4 118.9(4)
C2 C3 H3 120.6
C4 C3 H3 120.6
C3 C4 C5 121.5(3)
C3 C4 H4 119.3
C5 C4 H4 119.3
C4 C5 C13 119.9(3)
C4 C5 C6 118.3(3)
C13 C5 C6 121.8(3)
O1 C6 C7 122.7(3)
O1 C6 C5 121.2(3)
C7 C6 C5 116.1(2)
C6 C7 C11 109.9(3)
C6 C7 C8 118.5(2)
C11 C7 C8 104.9(2)
C6 C7 H7 107.7
C11 C7 H7 107.7
C8 C7 H7 107.7
C9 C8 C7 105.8(2)
C9 C8 H8A 110.6
C7 C8 H8A 110.6
C9 C8 H8B 110.6
C7 C8 H8B 110.6
H8A C8 H8B 108.7
C8 C9 C10 105.8(3)
C8 C9 H9A 110.6
C10 C9 H9A 110.6
C8 C9 H9B 110.6
C10 C9 H9B 110.6
H9A C9 H9B 108.7
C11 C10 C9 102.6(3)
C11 C10 H10A 111.2
C9 C10 H10A 111.2
C11 C10 H10B 111.2
C9 C10 H10B 111.2
H10A C10 H10B 109.2
C7 C11 C10 101.8(3)
C7 C11 C12 114.4(2)
C10 C11 C12 121.2(2)
C7 C11 H11 106.1
C10 C11 H11 106.1
C12 C11 H11 106.1
C11 C12 C13 108.9(2)
C11 C12 C15 110.1(2)
C13 C12 C15 112.5(3)
C11 C12 C14 111.7(4)
C13 C12 C14 108.1(2)
C15 C12 C14 105.6(3)
C5 C13 C1 116.9(3)
C5 C13 C12 122.3(3)
C1 C13 C12 120.8(2)
O2A C14 O2B 96.7(4)
O2A C14 C12 116.2(4)
O2B C14 C12 117.2(4)
O2A C14 H14A 108.2
O2B C14 H14A 109.6
C12 C14 H14A 108.2
O2A C14 H14B 108.2
O2B C14 H14B 11.8
C12 C14 H14B 108.2
H14A C14 H14B 107.4
C16 C15 C12 117.7(3)
C16 C15 H15A 107.9
C12 C15 H15A 107.9
C16 C15 H15B 107.9
C12 C15 H15B 107.9
H15A C15 H15B 107.2
C21 C16 C17 117.3(3)
C21 C16 C15 120.4(3)
C17 C16 C15 122.3(3)
C16 C17 C18 121.2(3)
C16 C17 H17 119.4
C18 C17 H17 119.4
C19 C18 C17 120.6(3)
C19 C18 H18 119.7
C17 C18 H18 119.7
C20 C19 C18 119.1(3)
C20 C19 H19 120.5
C18 C19 H19 120.5
C19 C20 C21 120.5(3)
C19 C20 H20 119.8
C21 C20 H20 119.8
C16 C21 C20 121.4(3)
C16 C21 H21 119.3
C20 C21 H21 119.3

loop_
_geom_bond_atom_site_label_1
_geom_bond_atom_site_label_2
_geom_bond_distance
O1 C6 1.229(4)
O2A C14 1.376(6)
O2A H2A 0.8200
O2B C14 1.377(8)
O2B H2B 0.8200
C1 C2 1.369(5)
C1 C13 1.405(6)
C1 H1 0.9300
C2 C3 1.355(5)
C2 H2 0.9300
C3 C4 1.375(6)
C3 H3 0.9300
C4 C5 1.392(4)
C4 H4 0.9300
C5 C13 1.397(4)
C5 C6 1.495(6)
C6 C7 1.465(4)
C7 C11 1.524(4)
C7 C8 1.535(6)
C7 H7 0.9800
C8 C9 1.520(5)
C8 H8A 0.9700
C8 H8B 0.9700
C9 C10 1.528(6)
C9 H9A 0.9700
C9 H9B 0.9700
C10 C11 1.525(4)
C10 H10A 0.9700
C10 H10B 0.9700
C11 C12 1.527(7)
C11 H11 0.9800
C12 C13 1.531(4)
C12 C15 1.550(5)
C12 C14 1.554(5)
C14 H14A 0.9700
C14 H14B 0.9700
C15 C16 1.515(6)
C15 H15A 0.9700
C15 H15B 0.9700
C16 C21 1.377(5)
C16 C17 1.379(5)
C17 C18 1.381(6)
C17 H17 0.9300
C18 C19 1.368(6)
C18 H18 0.9300
C19 C20 1.359(5)
C19 H19 0.9300
C20 C21 1.384(5)
C20 H20 0.9300
C21 H21 0.9300

loop_
_geom_torsion_atom_site_label_1
_geom_torsion_atom_site_label_2
_geom_torsion_atom_site_label_3
_geom_torsion_atom_site_label_4
_geom_torsion
C13 C1 C2 C3 0.0(4)
C1 C2 C3 C4 -0.6(5)
C2 C3 C4 C5 0.1(4)
C3 C4 C5 C13 1.1(4)
C3 C4 C5 C6 -176.5(2)
C4 C5 C6 O1 -11.7(3)
C13 C5 C6 O1 170.8(2)
C4 C5 C6 C7 166.78(19)
C13 C5 C6 C7 -10.7(3)
O1 C6 C7 C11 -141.5(2)
C5 C6 C7 C11 40.1(3)
O1 C6 C7 C8 -21.0(3)
C5 C6 C7 C8 160.6(2)
C6 C7 C8 C9 -140.8(3)
C11 C7 C8 C9 -17.7(3)
C7 C8 C9 C10 -9.5(3)
C8 C9 C10 C11 33.1(3)
C6 C7 C11 C10 166.4(2)
C8 C7 C11 C10 38.0(2)
C6 C7 C11 C12 -61.1(2)
C8 C7 C11 C12 170.53(19)
C9 C10 C11 C7 -43.7(2)
C9 C10 C11 C12 -171.9(2)
C7 C11 C12 C13 47.4(3)
C10 C11 C12 C13 169.84(19)
C7 C11 C12 C15 171.18(18)
C10 C11 C12 C15 -66.4(3)
C7 C11 C12 C14 -71.9(3)
C10 C11 C12 C14 50.6(3)
C4 C5 C13 C1 -1.6(3)
C6 C5 C13 C1 175.84(19)
C4 C5 C13 C12 -179.44(19)
C6 C5 C13 C12 -2.0(3)
C2 C1 C13 C5 1.1(3)
C2 C1 C13 C12 179.0(2)
C11 C12 C13 C5 -16.1(3)
C15 C12 C13 C5 -138.5(2)
C14 C12 C13 C5 105.4(4)
C11 C12 C13 C1 166.16(19)
C15 C12 C13 C1 43.8(3)
C14 C12 C13 C1 -72.4(4)
C11 C12 C14 O2A 179.1(2)
C13 C12 C14 O2A 59.3(3)
C15 C12 C14 O2A -61.3(3)
C11 C12 C14 O2B 65.5(4)
C13 C12 C14 O2B -54.3(5)
C15 C12 C14 O2B -174.8(4)
C11 C12 C15 C16 -55.8(4)
C13 C12 C15 C16 65.9(3)
C14 C12 C15 C16 -176.4(2)
C12 C15 C16 C21 103.3(3)
C12 C15 C16 C17 -78.5(4)
C21 C16 C17 C18 0.4(4)
C15 C16 C17 C18 -177.9(3)
C16 C17 C18 C19 -0.1(5)
C17 C18 C19 C20 -0.1(5)
C18 C19 C20 C21 0.0(4)
C17 C16 C21 C20 -0.5(4)
C15 C16 C21 C20 177.9(2)
C19 C20 C21 C16 0.3(4)
